data_7206751
loop_
_publ_author_name
'Constable, Edwin C.'
'Zhang, Guoqi'
'Housecroft, Catherine E.'
'Zampese, Jennifer A.'

_publ_section_title
;
 Zinc(ii) coordination polymers, metallohexacycles and
 metallocapsules---do we understand self-assembly in metallosupramolecular
 chemistry: algorithms or serendipity?
;
_journal_issue 22
_journal_name_full CrystEngComm
_journal_page_first 6864
_journal_paper_doi 10.1039/c1ce05884c
_journal_volume 13
_journal_year 2011
_chemical_formula_moiety 'C138 H90 Cl12 N18 Zn6, 14(H2 O)'
_chemical_formula_sum 'C138 H118 Cl12 N18 O14 Zn6'
_chemical_formula_weight 3070.31
_chemical_name_systematic
;
?
;
_space_group_IT_number 2
_symmetry_cell_setting triclinic
_symmetry_space_group_name_Hall '-P 1'
_symmetry_space_group_name_H-M 'P -1'
_atom_sites_solution_hydrogens geom
_atom_sites_solution_primary direct
_atom_sites_solution_secondary difmap
_audit_creation_method SHELXL-97
_cell_angle_alpha 68.897(19)
_cell_angle_beta 87.31(2)
_cell_angle_gamma 80.27(2)
_cell_formula_units_Z 1
_cell_length_a 8.793(2)
_cell_length_b 23.662(6)
_cell_length_c 24.672(6)
_cell_measurement_reflns_used 4401
_cell_measurement_temperature 173(2)
_cell_measurement_theta_max 36.66
_cell_measurement_theta_min 2.90
_cell_volume 4720(2)
_computing_cell_refinement 'Stoe IPDS'
_computing_data_collection 'Stoe IPDS'
_computing_data_reduction 'Stoe IPDS'
_computing_molecular_graphics 'Bruker SHELXTL'
_computing_publication_material 'Bruker SHELXTL'
_computing_structure_refinement 'SHELXL-97 (Sheldrick, 1997)'
_computing_structure_solution 'SHELXS-97 (Sheldrick, 1990)'
_diffrn_ambient_temperature 173(2)
_diffrn_measured_fraction_theta_full 0.998
_diffrn_measured_fraction_theta_max 0.998
_diffrn_measurement_device_type 'Stoe IPDS'
_diffrn_measurement_method '\w scans'
_diffrn_radiation_monochromator graphite
_diffrn_radiation_source 'fine-focus sealed tube'
_diffrn_radiation_type MoK\a
_diffrn_radiation_wavelength 0.71073
_diffrn_reflns_av_R_equivalents 0.0000
_diffrn_reflns_av_sigmaI/netI 0.0608
_diffrn_reflns_limit_h_max 10
_diffrn_reflns_limit_h_min -10
_diffrn_reflns_limit_k_max 28
_diffrn_reflns_limit_k_min -25
_diffrn_reflns_limit_l_max 29
_diffrn_reflns_limit_l_min -27
_diffrn_reflns_number 16711
_diffrn_reflns_theta_full 25.05
_diffrn_reflns_theta_max 25.05
_diffrn_reflns_theta_min 1.68
_exptl_absorpt_coefficient_mu 0.969
_exptl_absorpt_correction_T_max 0.9093
_exptl_absorpt_correction_T_min 0.7278
_exptl_absorpt_correction_type multi-scan
_exptl_absorpt_process_details '(Blessing 1951)'
_exptl_crystal_colour colourless
_exptl_crystal_density_diffrn 1.070
_exptl_crystal_density_method 'not measured'
_exptl_crystal_description block
_exptl_crystal_F_000 1540
_exptl_crystal_size_max 0.35
_exptl_crystal_size_mid 0.18
_exptl_crystal_size_min 0.10
_refine_diff_density_max 2.135
_refine_diff_density_min -1.453
_refine_diff_density_rms 0.141
_refine_ls_extinction_method none
_refine_ls_goodness_of_fit_ref 1.104
_refine_ls_hydrogen_treatment constr
_refine_ls_matrix_type full
_refine_ls_number_parameters 875
_refine_ls_number_reflns 16711
_refine_ls_number_restraints 0
_refine_ls_restrained_S_all 1.104
_refine_ls_R_factor_all 0.1116
_refine_ls_R_factor_gt 0.1045
_refine_ls_shift/su_max 0.011
_refine_ls_shift/su_mean 0.000
_refine_ls_structure_factor_coef Fsqd
_refine_ls_weighting_details 'calc w=1/[\s^2^(Fo^2^)+(0.1603P)^2^+12.5366P] where P=(Fo^2^+2Fc^2^)/3'
_refine_ls_weighting_scheme calc
_refine_ls_wR_factor_gt 0.2965
_refine_ls_wR_factor_ref 0.3034
_reflns_number_gt 14850
_reflns_number_total 16711
_reflns_threshold_expression >2sigma(I)
_cod_data_source_file c1ce05884c.txt
_cod_data_source_block gq143
_cod_depositor_comments
;
The following automatic conversions were performed:

'_symmetry_cell_setting' value 'Triclinic' changed to 'triclinic'
according to /home/saulius/struct/CIF-dictionaries/cif_core.dic
dictionary named 'cif_core.dic' version 2.4.1 from 2010-06-29.

Automatic conversion script
Id: cif_fix_values 1715 2011-07-08 13:25:40Z adriana 
;
_cod_original_cell_volume 4719(2)
_cod_original_sg_symbol_Hall -P1
_cod_original_sg_symbol_H-M P-1
_cod_database_code 7206751

loop_
_symmetry_equiv_pos_as_xyz
'x, y, z'
'-x, -y, -z'

loop_
_atom_site_label
_atom_site_type_symbol
_atom_site_fract_x
_atom_site_fract_y
_atom_site_fract_z
_atom_site_U_iso_or_equiv
_atom_site_adp_type
_atom_site_occupancy
_atom_site_symmetry_multiplicity
_atom_site_calc_flag
_atom_site_refinement_flags
Zn1 Zn 0.01350(10) 0.50311(4) 0.68111(4) 0.0550(3) Uani 1 1 d .
Cl1 Cl 0.0278(3) 0.40392(11) 0.69705(9) 0.0686(5) Uani 1 1 d .
Cl2 Cl -0.2093(2) 0.56461(12) 0.64939(9) 0.0715(6) Uani 1 1 d .
Zn2 Zn 0.32123(9) 0.62986(4) 0.15022(3) 0.0462(2) Uani 1 1 d .
Cl3 Cl 0.1775(2) 0.55680(9) 0.17156(8) 0.0566(4) Uani 1 1 d .
Cl4 Cl 0.4863(2) 0.64402(9) 0.07793(8) 0.0597(5) Uani 1 1 d .
Zn3 Zn 0.37367(9) 1.19754(4) -0.01438(4) 0.0524(2) Uani 1 1 d .
Cl5 Cl 0.4045(3) 1.20958(10) -0.10746(10) 0.0665(5) Uani 1 1 d .
N1 N 0.1773(7) 0.5321(3) 0.6203(3) 0.0550(14) Uani 1 1 d .
N2 N 0.4726(7) 0.5936(3) 0.4357(3) 0.0527(14) Uani 1 1 d .
N3 N 0.4214(7) 0.6185(3) 0.2271(2) 0.0520(14) Uani 1 1 d .
C1 C 0.2955(10) 0.5577(5) 0.6291(4) 0.071(2) Uani 1 1 d .
H1A H 0.3018 0.5630 0.6653 0.085 Uiso 1 1 calc R
C2 C 0.4068(9) 0.5766(4) 0.5889(3) 0.0605(19) Uani 1 1 d .
H2A H 0.4875 0.5946 0.5972 0.073 Uiso 1 1 calc R
C3 C 0.3993(9) 0.5689(4) 0.5354(3) 0.0538(17) Uani 1 1 d .
C4 C 0.2792(9) 0.5432(4) 0.5262(3) 0.0564(17) Uani 1 1 d .
H4A H 0.2701 0.5379 0.4902 0.068 Uiso 1 1 calc R
C5 C 0.1723(9) 0.5250(4) 0.5684(3) 0.0569(17) Uani 1 1 d .
H5A H 0.0914 0.5066 0.5609 0.068 Uiso 1 1 calc R
Cl6 Cl 0.5776(2) 1.16787(10) 0.04470(10) 0.0697(5) Uani 1 1 d .
C6 C 0.5130(9) 0.5917(4) 0.4885(3) 0.0535(17) Uani 1 1 d .
C7 C 0.6452(9) 0.6102(4) 0.4985(3) 0.0569(18) Uani 1 1 d .
H7A H 0.6714 0.6058 0.5369 0.068 Uiso 1 1 calc R
C8 C 0.7420(9) 0.6357(4) 0.4523(3) 0.0546(17) Uani 1 1 d .
C9 C 0.6978(8) 0.6387(4) 0.3972(3) 0.0541(17) Uani 1 1 d .
H9A H 0.7578 0.6560 0.3641 0.065 Uiso 1 1 calc R
C10 C 0.5649(8) 0.6161(4) 0.3913(3) 0.0521(16) Uani 1 1 d .
C11 C 0.3744(9) 0.5802(4) 0.2776(3) 0.0573(18) Uani 1 1 d .
H11A H 0.3086 0.5526 0.2766 0.069 Uiso 1 1 calc R
C12 C 0.4186(9) 0.5796(4) 0.3308(3) 0.0571(18) Uani 1 1 d .
H12A H 0.3786 0.5533 0.3655 0.069 Uiso 1 1 calc R
C13 C 0.5187(8) 0.6162(4) 0.3342(3) 0.0528(16) Uani 1 1 d .
C14 C 0.5695(10) 0.6554(4) 0.2819(3) 0.0593(19) Uani 1 1 d .
H14A H 0.6385 0.6822 0.2821 0.071 Uiso 1 1 calc R
C15 C 0.5190(9) 0.6550(4) 0.2298(3) 0.0538(17) Uani 1 1 d .
H15A H 0.5551 0.6818 0.1946 0.065 Uiso 1 1 calc R
C16 C 0.8812(9) 0.6583(4) 0.4600(3) 0.0586(18) Uani 1 1 d .
C17 C 0.8934(11) 0.6798(5) 0.5053(4) 0.076(2) Uani 1 1 d .
H17A H 0.8125 0.6776 0.5325 0.092 Uiso 1 1 calc R
C18 C 1.0228(13) 0.7042(6) 0.5111(4) 0.086(3) Uani 1 1 d .
H18A H 1.0281 0.7195 0.5416 0.103 Uiso 1 1 calc R
C19 C 1.1430(11) 0.7062(5) 0.4729(4) 0.073(2) Uani 1 1 d .
C20 C 1.1323(10) 0.6847(4) 0.4280(4) 0.066(2) Uani 1 1 d .
H20A H 1.2142 0.6862 0.4013 0.079 Uiso 1 1 calc R
C21 C 1.0034(9) 0.6609(4) 0.4220(4) 0.0614(19) Uani 1 1 d .
H21A H 0.9985 0.6461 0.3912 0.074 Uiso 1 1 calc R
C22 C 1.2779(13) 0.7297(5) 0.4806(5) 0.089(3) Uani 1 1 d .
C23 C 1.3869(15) 0.7495(7) 0.4862(7) 0.110(4) Uani 1 1 d .
H23 H 1.4755 0.7656 0.4907 0.132 Uiso 1 1 calc R
N4 N 0.1832(7) 0.7133(3) 0.1343(3) 0.0485(13) Uani 1 1 d .
N5 N 0.0130(7) 0.9370(3) 0.0901(3) 0.0514(13) Uani 1 1 d .
N6 N 0.2306(7) 1.1326(3) 0.0174(3) 0.0551(14) Uani 1 1 d .
C24 C 0.2217(9) 0.7641(3) 0.0945(4) 0.0560(17) Uani 1 1 d .
H24A H 0.3059 0.7601 0.0698 0.067 Uiso 1 1 calc R
C25 C 0.1448(8) 0.8219(3) 0.0876(3) 0.0557(17) Uani 1 1 d .
H25A H 0.1775 0.8572 0.0596 0.067 Uiso 1 1 calc R
C26 C 0.0183(8) 0.8281(3) 0.1224(3) 0.0490(15) Uani 1 1 d .
C27 C -0.0242(9) 0.7750(3) 0.1628(4) 0.0565(17) Uani 1 1 d .
H27A H -0.1113 0.7772 0.1867 0.068 Uiso 1 1 calc R
C28 C 0.0621(9) 0.7189(3) 0.1677(3) 0.0557(17) Uani 1 1 d .
H28A H 0.0342 0.6828 0.1960 0.067 Uiso 1 1 calc R
C29 C -0.0653(8) 0.8906(3) 0.1154(3) 0.0509(16) Uani 1 1 d .
C30 C -0.2148(8) 0.8989(3) 0.1345(3) 0.0537(16) Uani 1 1 d .
H30A H -0.2655 0.8646 0.1530 0.064 Uiso 1 1 calc R
C31 C -0.2906(9) 0.9586(3) 0.1262(3) 0.0537(17) Uani 1 1 d .
C32 C -0.2098(9) 1.0059(3) 0.0994(4) 0.0565(17) Uani 1 1 d .
H32A H -0.2586 1.0471 0.0914 0.068 Uiso 1 1 calc R
C33 C -0.0571(8) 0.9939(3) 0.0837(3) 0.0515(16) Uani 1 1 d .
C34 C 0.2775(9) 1.0753(3) 0.0177(3) 0.0565(17) Uani 1 1 d .
H34A H 0.3772 1.0653 0.0038 0.068 Uiso 1 1 calc R
C35 C 0.1839(9) 1.0302(3) 0.0379(3) 0.0537(17) Uani 1 1 d .
H35A H 0.2199 0.9905 0.0368 0.064 Uiso 1 1 calc R
C36 C 0.0412(8) 1.0424(3) 0.0591(3) 0.0517(16) Uani 1 1 d .
C37 C -0.0088(8) 1.1044(3) 0.0606(4) 0.061(2) Uani 1 1 d .
H37A H -0.1049 1.1154 0.0764 0.074 Uiso 1 1 calc R
C38 C 0.0890(10) 1.1445(4) 0.0382(4) 0.069(2) Uani 1 1 d .
H38A H 0.0552 1.1852 0.0369 0.083 Uiso 1 1 calc R
C39 C -0.4494(9) 0.9689(3) 0.1462(4) 0.0574(18) Uani 1 1 d .
C40 C -0.5484(8) 0.9263(4) 0.1526(4) 0.0574(18) Uani 1 1 d .
H40A H -0.5141 0.8914 0.1422 0.069 Uiso 1 1 calc R
C41 C -0.6966(9) 0.9347(4) 0.1741(4) 0.065(2) Uani 1 1 d .
H41A H -0.7620 0.9052 0.1787 0.077 Uiso 1 1 calc R
C42 C -0.7494(9) 0.9859(4) 0.1888(4) 0.066(2) Uani 1 1 d .
C43 C -0.6545(10) 1.0287(4) 0.1805(4) 0.073(2) Uani 1 1 d .
H43A H -0.6925 1.0649 0.1885 0.088 Uiso 1 1 calc R
C44 C -0.5055(10) 1.0206(4) 0.1610(4) 0.069(2) Uani 1 1 d .
H44A H -0.4409 1.0501 0.1576 0.083 Uiso 1 1 calc R
C45 C -0.9045(11) 0.9948(5) 0.2108(5) 0.077(2) Uani 1 1 d .
N7 N 0.2395(7) 1.2710(3) -0.0044(3) 0.0493(13) Uani 1 1 d .
N8 N -0.0605(7) 1.4251(3) 0.0723(3) 0.0514(13) Uani 1 1 d .
N9 N -0.0846(7) 1.4823(3) 0.2482(2) 0.0535(14) Uani 1 1 d .
C46 C -1.0293(13) 1.0016(6) 0.2277(5) 0.100(4) Uani 1 1 d .
H46 H -1.1313 1.0071 0.2415 0.120 Uiso 1 1 calc R
C47 C 0.2452(11) 1.2856(4) 0.0428(4) 0.071(2) Uani 1 1 d .
H47A H 0.3230 1.2625 0.0712 0.085 Uiso 1 1 calc R
C48 C 0.1458(10) 1.3320(4) 0.0527(4) 0.071(2) Uani 1 1 d .
H48A H 0.1506 1.3385 0.0884 0.085 Uiso 1 1 calc R
C49 C 0.0381(8) 1.3693(3) 0.0102(3) 0.0514(16) Uani 1 1 d .
C50 C 0.0375(11) 1.3578(4) -0.0403(4) 0.071(2) Uani 1 1 d .
H50A H -0.0317 1.3833 -0.0712 0.085 Uiso 1 1 calc R
C51 C 0.1392(10) 1.3084(4) -0.0459(4) 0.067(2) Uani 1 1 d .
H51A H 0.1371 1.3010 -0.0812 0.080 Uiso 1 1 calc R
C52 C -0.0705(9) 1.4217(3) 0.0189(3) 0.0510(16) Uani 1 1 d .
C53 C -0.1731(9) 1.4611(3) -0.0233(3) 0.0532(16) Uani 1 1 d .
H53A H -0.1770 1.4559 -0.0596 0.064 Uiso 1 1 calc R
C54 C -0.2719(8) 1.5089(3) -0.0133(3) 0.0485(15) Uani 1 1 d .
C55 C -0.2615(8) 1.5122(3) 0.0420(3) 0.0516(16) Uani 1 1 d .
H55A H -0.3282 1.5432 0.0515 0.062 Uiso 1 1 calc R
C56 C -0.1558(8) 1.4712(3) 0.0826(3) 0.0494(15) Uani 1 1 d .
C57 C -0.0081(11) 1.4352(4) 0.2328(4) 0.066(2) Uani 1 1 d .
H57A H 0.0633 1.4043 0.2597 0.079 Uiso 1 1 calc R
C58 C -0.0301(10) 1.4307(4) 0.1807(4) 0.067(2) Uani 1 1 d .
H58A H 0.0289 1.3981 0.1712 0.080 Uiso 1 1 calc R
C59 C -0.1369(8) 1.4729(4) 0.1411(3) 0.0536(16) Uani 1 1 d .
C60 C -0.2188(9) 1.5198(4) 0.1579(4) 0.064(2) Uani 1 1 d .
H60A H -0.2955 1.5498 0.1328 0.077 Uiso 1 1 calc R
C61 C -0.1874(9) 1.5221(4) 0.2113(3) 0.063(2) Uani 1 1 d .
H61A H -0.2437 1.5545 0.2218 0.075 Uiso 1 1 calc R
C62 C -0.3830(8) 1.5530(3) -0.0582(3) 0.0530(16) Uani 1 1 d .
C63 C -0.3940(12) 1.5481(5) -0.1120(4) 0.078(3) Uani 1 1 d .
H63A H -0.3290 1.5159 -0.1202 0.093 Uiso 1 1 calc R
C64 C -0.4965(13) 1.5886(5) -0.1538(4) 0.087(3) Uani 1 1 d .
H64A H -0.4992 1.5845 -0.1906 0.105 Uiso 1 1 calc R
C65 C -0.5934(11) 1.6342(4) -0.1438(4) 0.072(2) Uani 1 1 d .
C67 C -0.4868(11) 1.5980(4) -0.0479(4) 0.068(2) Uani 1 1 d .
H67A H -0.4893 1.6009 -0.0105 0.081 Uiso 1 1 calc R
C66 C -0.5870(11) 1.6388(4) -0.0902(4) 0.074(2) Uani 1 1 d .
H66A H -0.6534 1.6708 -0.0822 0.088 Uiso 1 1 calc R
C68 C -0.7065(14) 1.6767(6) -0.1874(6) 0.099(4) Uani 1 1 d .
C69 C -0.792(2) 1.7092(7) -0.2223(8) 0.144(7) Uani 1 1 d .
H69 H -0.8640 1.7364 -0.2515 0.173 Uiso 1 1 calc R
O1 O -0.2770(13) 0.7965(3) 0.2890(3) 0.111(3) Uani 1 1 d .
O2 O 0.2426(15) 0.7815(4) 0.2774(4) 0.136(4) Uani 1 1 d .
O3 O 0.245(2) 1.2800(7) 0.2305(9) 0.268(12) Uani 1 1 d .
O4 O -0.506(3) 1.2851(12) 0.3696(13) 0.275(16) Uani 0.75 1 d P
O5 O -0.033(3) 0.8758(10) 0.3684(10) 0.160(10) Uani 0.50 1 d P
O6 O -0.399(3) 1.1282(16) 0.2307(16) 0.32(2) Uani 0.75 1 d P
O7 O -0.035(5) 1.2037(19) 0.1446(19) 0.30(3) Uani 0.50 1 d P
O8 O 0.433(4) 0.9034(18) 0.3594(12) 0.237(19) Uani 0.50 1 d P
O9 O -0.321(5) 0.825(2) 0.519(3) 0.39(4) Uani 0.50 1 d P
O10 O -0.048(7) 1.226(4) 0.369(3) 0.52(7) Uani 0.50 1 d P

loop_
_atom_site_aniso_label
_atom_site_aniso_U_11
_atom_site_aniso_U_22
_atom_site_aniso_U_33
_atom_site_aniso_U_23
_atom_site_aniso_U_13
_atom_site_aniso_U_12
Zn1 0.0504(5) 0.0723(6) 0.0443(4) -0.0223(4) -0.0033(3) -0.0110(4)
Cl1 0.0722(13) 0.0776(13) 0.0676(12) -0.0388(10) 0.0128(10) -0.0171(10)
Cl2 0.0572(11) 0.0915(15) 0.0572(11) -0.0168(10) -0.0130(9) -0.0074(10)
Zn2 0.0465(4) 0.0469(4) 0.0446(4) -0.0189(3) -0.0066(3) 0.0017(3)
Cl3 0.0659(11) 0.0572(10) 0.0507(9) -0.0221(8) -0.0037(8) -0.0131(8)
Cl4 0.0646(11) 0.0563(10) 0.0536(10) -0.0207(8) 0.0063(8) 0.0031(8)
Zn3 0.0441(4) 0.0428(4) 0.0683(5) -0.0200(4) 0.0008(4) -0.0014(3)
Cl5 0.0715(12) 0.0654(12) 0.0741(12) -0.0369(10) 0.0089(10) -0.0174(10)
N1 0.052(3) 0.070(4) 0.042(3) -0.019(3) -0.002(3) -0.009(3)
N2 0.047(3) 0.063(4) 0.047(3) -0.020(3) -0.002(2) -0.006(3)
N3 0.047(3) 0.062(4) 0.042(3) -0.017(3) -0.003(2) 0.003(3)
C1 0.063(5) 0.114(7) 0.047(4) -0.037(4) 0.006(4) -0.030(5)
C2 0.047(4) 0.086(6) 0.051(4) -0.024(4) 0.001(3) -0.019(4)
C3 0.051(4) 0.063(4) 0.044(4) -0.016(3) -0.005(3) -0.005(3)
C4 0.062(4) 0.067(5) 0.040(4) -0.019(3) 0.000(3) -0.010(4)
C5 0.058(4) 0.066(5) 0.046(4) -0.020(3) -0.003(3) -0.010(4)
Cl6 0.0492(10) 0.0602(11) 0.0828(14) -0.0094(10) -0.0080(9) 0.0028(8)
C6 0.049(4) 0.065(4) 0.045(4) -0.020(3) -0.002(3) -0.003(3)
C7 0.057(4) 0.076(5) 0.039(3) -0.022(3) -0.002(3) -0.011(4)
C8 0.048(4) 0.069(5) 0.049(4) -0.024(3) -0.001(3) -0.009(3)
C9 0.045(4) 0.072(5) 0.046(4) -0.022(3) 0.002(3) -0.009(3)
C10 0.050(4) 0.065(4) 0.040(3) -0.020(3) -0.002(3) -0.003(3)
C11 0.062(5) 0.063(4) 0.049(4) -0.020(3) -0.004(3) -0.016(4)
C12 0.056(4) 0.067(5) 0.045(4) -0.014(3) -0.002(3) -0.013(4)
C13 0.051(4) 0.063(4) 0.043(4) -0.019(3) -0.005(3) -0.002(3)
C14 0.064(5) 0.075(5) 0.046(4) -0.024(4) 0.000(3) -0.024(4)
C15 0.057(4) 0.063(4) 0.044(4) -0.021(3) -0.002(3) -0.013(3)
C16 0.053(4) 0.066(5) 0.056(4) -0.021(4) -0.009(3) -0.006(4)
C17 0.074(6) 0.103(7) 0.067(5) -0.040(5) 0.011(4) -0.034(5)
C18 0.093(7) 0.116(8) 0.069(6) -0.044(6) 0.000(5) -0.045(6)
C19 0.060(5) 0.077(6) 0.076(6) -0.016(5) -0.011(4) -0.017(4)
C20 0.057(4) 0.064(5) 0.072(5) -0.018(4) -0.008(4) -0.006(4)
C21 0.052(4) 0.075(5) 0.056(4) -0.022(4) -0.005(3) -0.009(4)
C22 0.084(7) 0.082(7) 0.103(8) -0.029(6) -0.020(6) -0.025(5)
C23 0.084(8) 0.116(10) 0.139(11) -0.047(8) -0.006(7) -0.037(7)
N4 0.046(3) 0.047(3) 0.052(3) -0.020(3) -0.001(2) -0.001(2)
N5 0.046(3) 0.045(3) 0.061(4) -0.019(3) -0.006(3) 0.000(2)
N6 0.049(3) 0.043(3) 0.071(4) -0.018(3) -0.001(3) -0.005(3)
C24 0.052(4) 0.042(4) 0.071(5) -0.020(3) 0.007(3) -0.002(3)
C25 0.047(4) 0.049(4) 0.063(4) -0.013(3) 0.003(3) -0.002(3)
C26 0.046(4) 0.042(3) 0.060(4) -0.020(3) -0.003(3) -0.004(3)
C27 0.051(4) 0.047(4) 0.068(5) -0.020(3) 0.003(3) -0.001(3)
C28 0.056(4) 0.043(4) 0.061(4) -0.015(3) 0.006(3) -0.002(3)
C29 0.046(4) 0.046(4) 0.058(4) -0.018(3) -0.005(3) 0.002(3)
C30 0.046(4) 0.050(4) 0.061(4) -0.014(3) -0.008(3) -0.005(3)
C31 0.052(4) 0.043(4) 0.065(4) -0.019(3) -0.004(3) -0.003(3)
C32 0.056(4) 0.044(4) 0.067(5) -0.018(3) -0.004(3) -0.004(3)
C33 0.049(4) 0.039(3) 0.064(4) -0.017(3) -0.005(3) -0.003(3)
C34 0.055(4) 0.047(4) 0.066(5) -0.021(3) -0.001(3) -0.002(3)
C35 0.054(4) 0.044(4) 0.063(4) -0.021(3) -0.001(3) -0.002(3)
C36 0.048(4) 0.040(3) 0.067(4) -0.020(3) -0.010(3) 0.001(3)
C37 0.032(3) 0.037(3) 0.097(6) -0.004(4) -0.001(3) -0.004(3)
C38 0.053(4) 0.044(4) 0.104(7) -0.024(4) 0.009(4) 0.000(3)
C39 0.055(4) 0.048(4) 0.064(4) -0.017(3) 0.000(3) -0.003(3)
C40 0.041(4) 0.054(4) 0.073(5) -0.020(4) -0.007(3) 0.001(3)
C41 0.046(4) 0.070(5) 0.070(5) -0.017(4) -0.004(3) -0.004(4)
C42 0.049(4) 0.078(5) 0.062(5) -0.018(4) 0.005(4) -0.002(4)
C43 0.065(5) 0.058(5) 0.089(6) -0.026(4) 0.011(4) 0.008(4)
C44 0.062(5) 0.059(5) 0.091(6) -0.034(4) 0.013(4) -0.011(4)
C45 0.056(5) 0.081(6) 0.088(6) -0.028(5) 0.013(4) -0.006(4)
N7 0.044(3) 0.046(3) 0.054(3) -0.016(3) -0.003(2) -0.001(2)
N8 0.045(3) 0.056(3) 0.053(3) -0.021(3) -0.002(2) -0.001(3)
N9 0.053(3) 0.065(4) 0.043(3) -0.020(3) -0.002(3) -0.010(3)
C46 0.069(6) 0.126(10) 0.100(8) -0.044(7) 0.014(6) 0.003(6)
C47 0.072(5) 0.072(5) 0.069(5) -0.035(4) -0.032(4) 0.018(4)
C48 0.066(5) 0.083(6) 0.067(5) -0.040(4) -0.021(4) 0.017(4)
C49 0.046(4) 0.047(4) 0.058(4) -0.017(3) -0.005(3) -0.002(3)
C50 0.082(6) 0.070(5) 0.060(5) -0.038(4) -0.018(4) 0.028(4)
C51 0.076(5) 0.067(5) 0.058(4) -0.031(4) -0.014(4) 0.013(4)
C52 0.054(4) 0.051(4) 0.049(4) -0.022(3) -0.003(3) -0.003(3)
C53 0.055(4) 0.052(4) 0.054(4) -0.025(3) -0.004(3) 0.001(3)
C54 0.044(3) 0.050(4) 0.053(4) -0.019(3) -0.004(3) -0.007(3)
C55 0.045(4) 0.053(4) 0.060(4) -0.027(3) -0.002(3) -0.003(3)
C56 0.043(3) 0.054(4) 0.054(4) -0.024(3) -0.001(3) -0.005(3)
C57 0.078(5) 0.056(4) 0.058(4) -0.022(4) -0.021(4) 0.011(4)
C58 0.071(5) 0.058(4) 0.070(5) -0.031(4) -0.015(4) 0.017(4)
C59 0.049(4) 0.062(4) 0.050(4) -0.022(3) -0.006(3) -0.004(3)
C60 0.057(4) 0.080(5) 0.057(4) -0.034(4) -0.015(3) 0.015(4)
C61 0.054(4) 0.081(5) 0.058(4) -0.039(4) -0.013(3) 0.010(4)
C62 0.044(4) 0.056(4) 0.054(4) -0.017(3) -0.010(3) 0.001(3)
C63 0.080(6) 0.081(6) 0.067(5) -0.032(5) -0.021(4) 0.019(5)
C64 0.101(7) 0.081(6) 0.072(6) -0.027(5) -0.037(5) 0.015(6)
C65 0.063(5) 0.063(5) 0.080(6) -0.015(4) -0.025(4) 0.001(4)
C67 0.073(5) 0.063(5) 0.064(5) -0.028(4) -0.014(4) 0.013(4)
C66 0.070(5) 0.054(5) 0.085(6) -0.020(4) -0.014(5) 0.015(4)
C68 0.089(7) 0.091(7) 0.107(8) -0.031(6) -0.047(7) 0.014(6)
C69 0.152(14) 0.105(10) 0.154(14) -0.025(9) -0.095(12) 0.016(9)
O1 0.210(9) 0.064(4) 0.059(4) -0.018(3) 0.043(5) -0.044(5)
O2 0.219(11) 0.073(5) 0.076(5) 0.020(4) -0.004(6) -0.019(6)
O3 0.209(16) 0.159(12) 0.35(2) 0.022(14) -0.193(17) -0.004(11)
O4 0.30(3) 0.27(3) 0.32(3) -0.24(3) -0.13(3) 0.11(2)
O5 0.16(2) 0.109(15) 0.143(18) 0.026(13) 0.023(15) -0.013(14)
O6 0.31(3) 0.44(4) 0.45(4) -0.39(4) 0.19(3) -0.24(3)
O7 0.38(5) 0.31(4) 0.38(5) -0.29(4) 0.30(5) -0.21(4)
O8 0.22(3) 0.29(4) 0.122(19) -0.04(2) 0.03(2) 0.09(3)
O9 0.22(4) 0.25(4) 0.80(12) -0.34(6) -0.28(6) 0.08(3)
O10 0.41(7) 0.92(16) 0.35(6) -0.49(10) -0.21(6) 0.28(9)

loop_
_atom_type_symbol
_atom_type_description
_atom_type_scat_dispersion_real
_atom_type_scat_dispersion_imag
_atom_type_scat_source
C C 0.0033 0.0016 'International Tables Vol C Tables 4.2.6.8 and 6.1.1.4'
H H 0.0000 0.0000 'International Tables Vol C Tables 4.2.6.8 and 6.1.1.4'
N N 0.0061 0.0033 'International Tables Vol C Tables 4.2.6.8 and 6.1.1.4'
Cl Cl 0.1484 0.1585 'International Tables Vol C Tables 4.2.6.8 and 6.1.1.4'
Zn Zn 0.2839 1.4301 'International Tables Vol C Tables 4.2.6.8 and 6.1.1.4'
O O 0.0106 0.0060 'International Tables Vol C Tables 4.2.6.8 and 6.1.1.4'

loop_
_geom_angle_atom_site_label_1
_geom_angle_atom_site_label_2
_geom_angle_atom_site_label_3
_geom_angle
_geom_angle_site_symmetry_1
_geom_angle_site_symmetry_3
N9 Zn1 N1 103.9(3) 2_576 .
N9 Zn1 Cl1 111.9(2) 2_576 .
N1 Zn1 Cl1 105.2(2) . .
N9 Zn1 Cl2 108.22(19) 2_576 .
N1 Zn1 Cl2 108.14(19) . .
Cl1 Zn1 Cl2 118.32(10) . .
N3 Zn2 N4 100.1(2) . .
N3 Zn2 Cl3 105.10(19) . .
N4 Zn2 Cl3 109.89(18) . .
N3 Zn2 Cl4 112.89(18) . .
N4 Zn2 Cl4 105.70(18) . .
Cl3 Zn2 Cl4 121.22(8) . .
N7 Zn3 N6 100.5(2) . .
N7 Zn3 Cl6 109.88(18) . .
N6 Zn3 Cl6 107.51(19) . .
N7 Zn3 Cl5 111.64(18) . .
N6 Zn3 Cl5 105.4(2) . .
Cl6 Zn3 Cl5 119.89(9) . .
C1 N1 C5 116.5(7) . .
C1 N1 Zn1 123.4(5) . .
C5 N1 Zn1 120.1(5) . .
C10 N2 C6 117.7(6) . .
C15 N3 C11 117.7(6) . .
C15 N3 Zn2 121.0(5) . .
C11 N3 Zn2 120.6(5) . .
N1 C1 C2 123.9(7) . .
N1 C1 H1A 118.1 . .
C2 C1 H1A 118.1 . .
C1 C2 C3 118.6(7) . .
C1 C2 H2A 120.7 . .
C3 C2 H2A 120.7 . .
C4 C3 C2 117.6(7) . .
C4 C3 C6 121.1(7) . .
C2 C3 C6 121.1(7) . .
C5 C4 C3 120.7(7) . .
C5 C4 H4A 119.7 . .
C3 C4 H4A 119.7 . .
N1 C5 C4 122.6(7) . .
N1 C5 H5A 118.7 . .
C4 C5 H5A 118.7 . .
N2 C6 C7 123.0(7) . .
N2 C6 C3 114.4(6) . .
C7 C6 C3 122.5(7) . .
C6 C7 C8 120.4(7) . .
C6 C7 H7A 119.8 . .
C8 C7 H7A 119.8 . .
C7 C8 C9 116.3(7) . .
C7 C8 C16 122.9(7) . .
C9 C8 C16 120.8(7) . .
C10 C9 C8 119.5(7) . .
C10 C9 H9A 120.3 . .
C8 C9 H9A 120.3 . .
N2 C10 C9 122.9(6) . .
N2 C10 C13 116.2(7) . .
C9 C10 C13 120.9(7) . .
N3 C11 C12 122.1(7) . .
N3 C11 H11A 118.9 . .
C12 C11 H11A 118.9 . .
C13 C12 C11 120.7(7) . .
C13 C12 H12A 119.7 . .
C11 C12 H12A 119.7 . .
C12 C13 C14 117.2(7) . .
C12 C13 C10 120.8(7) . .
C14 C13 C10 122.0(7) . .
C15 C14 C13 119.7(7) . .
C15 C14 H14A 120.2 . .
C13 C14 H14A 120.2 . .
N3 C15 C14 122.5(7) . .
N3 C15 H15A 118.8 . .
C14 C15 H15A 118.8 . .
C21 C16 C17 117.7(8) . .
C21 C16 C8 121.5(7) . .
C17 C16 C8 120.7(8) . .
C18 C17 C16 120.9(9) . .
C18 C17 H17A 119.5 . .
C16 C17 H17A 119.5 . .
C19 C18 C17 120.3(9) . .
C19 C18 H18A 119.8 . .
C17 C18 H18A 119.8 . .
C18 C19 C20 119.1(8) . .
C18 C19 C22 119.6(10) . .
C20 C19 C22 121.3(10) . .
C21 C20 C19 120.5(9) . .
C21 C20 H20A 119.7 . .
C19 C20 H20A 119.7 . .
C20 C21 C16 121.4(8) . .
C20 C21 H21A 119.3 . .
C16 C21 H21A 119.3 . .
C23 C22 C19 179.1(16) . .
C22 C23 H23 180.0 . .
C28 N4 C24 118.4(6) . .
C28 N4 Zn2 120.6(5) . .
C24 N4 Zn2 120.7(5) . .
C29 N5 C33 118.1(6) . .
C34 N6 C38 117.0(7) . .
C34 N6 Zn3 119.8(5) . .
C38 N6 Zn3 123.2(5) . .
N4 C24 C25 122.8(7) . .
N4 C24 H24A 118.6 . .
C25 C24 H24A 118.6 . .
C24 C25 C26 119.0(7) . .
C24 C25 H25A 120.5 . .
C26 C25 H25A 120.5 . .
C27 C26 C25 118.1(6) . .
C27 C26 C29 122.6(7) . .
C25 C26 C29 119.3(6) . .
C28 C27 C26 119.0(7) . .
C28 C27 H27A 120.5 . .
C26 C27 H27A 120.5 . .
N4 C28 C27 122.7(7) . .
N4 C28 H28A 118.6 . .
C27 C28 H28A 118.6 . .
N5 C29 C30 123.1(6) . .
N5 C29 C26 116.1(6) . .
C30 C29 C26 120.8(7) . .
C29 C30 C31 119.1(7) . .
C29 C30 H30A 120.4 . .
C31 C30 H30A 120.4 . .
C32 C31 C30 117.2(7) . .
C32 C31 C39 122.4(7) . .
C30 C31 C39 120.4(7) . .
C31 C32 C33 120.5(7) . .
C31 C32 H32A 119.7 . .
C33 C32 H32A 119.7 . .
N5 C33 C32 121.9(7) . .
N5 C33 C36 114.9(6) . .
C32 C33 C36 123.2(6) . .
N6 C34 C35 121.8(7) . .
N6 C34 H34A 119.1 . .
C35 C34 H34A 119.1 . .
C36 C35 C34 120.8(7) . .
C36 C35 H35A 119.6 . .
C34 C35 H35A 119.6 . .
C35 C36 C37 117.6(7) . .
C35 C36 C33 121.5(6) . .
C37 C36 C33 120.7(6) . .
C38 C37 C36 116.1(7) . .
C38 C37 H37A 121.9 . .
C36 C37 H37A 121.9 . .
C37 C38 N6 126.5(7) . .
C37 C38 H38A 116.7 . .
N6 C38 H38A 116.7 . .
C40 C39 C44 117.9(7) . .
C40 C39 C31 120.8(7) . .
C44 C39 C31 121.2(7) . .
C41 C40 C39 120.7(8) . .
C41 C40 H40A 119.6 . .
C39 C40 H40A 119.6 . .
C42 C41 C40 120.4(8) . .
C42 C41 H41A 119.8 . .
C40 C41 H41A 119.8 . .
C43 C42 C41 118.8(8) . .
C43 C42 C45 120.9(9) . .
C41 C42 C45 120.3(9) . .
C42 C43 C44 122.0(8) . .
C42 C43 H43A 119.0 . .
C44 C43 H43A 119.0 . .
C43 C44 C39 120.0(8) . .
C43 C44 H44A 120.0 . .
C39 C44 H44A 120.0 . .
C46 C45 C42 178.9(13) . .
C47 N7 C51 116.1(7) . .
C47 N7 Zn3 123.2(5) . .
C51 N7 Zn3 120.8(5) . .
C56 N8 C52 116.9(6) . .
C61 N9 C57 117.0(6) . .
C61 N9 Zn1 121.8(5) . 2_576
C57 N9 Zn1 120.3(5) . 2_576
C45 C46 H46 180.0 . .
N7 C47 C48 124.0(7) . .
N7 C47 H47A 118.0 . .
C48 C47 H47A 118.0 . .
C47 C48 C49 119.3(8) . .
C47 C48 H48A 120.4 . .
C49 C48 H48A 120.4 . .
C50 C49 C48 117.6(7) . .
C50 C49 C52 121.5(7) . .
C48 C49 C52 120.9(7) . .
C49 C50 C51 119.3(7) . .
C49 C50 H50A 120.4 . .
C51 C50 H50A 120.4 . .
N7 C51 C50 123.5(7) . .
N7 C51 H51A 118.3 . .
C50 C51 H51A 118.3 . .
N8 C52 C53 123.3(7) . .
N8 C52 C49 114.3(6) . .
C53 C52 C49 122.4(6) . .
C52 C53 C54 120.4(7) . .
C52 C53 H53A 119.8 . .
C54 C53 H53A 119.8 . .
C53 C54 C55 116.1(6) . .
C53 C54 C62 121.9(7) . .
C55 C54 C62 122.0(7) . .
C56 C55 C54 120.8(7) . .
C56 C55 H55A 119.6 . .
C54 C55 H55A 119.6 . .
N8 C56 C55 122.4(7) . .
N8 C56 C59 114.1(6) . .
C55 C56 C59 123.5(7) . .
C58 C57 N9 122.5(7) . .
C58 C57 H57A 118.7 . .
N9 C57 H57A 118.7 . .
C57 C58 C59 120.9(7) . .
C57 C58 H58A 119.6 . .
C59 C58 H58A 119.6 . .
C58 C59 C60 116.4(7) . .
C58 C59 C56 121.7(7) . .
C60 C59 C56 121.7(7) . .
C61 C60 C59 119.4(7) . .
C61 C60 H60A 120.3 . .
C59 C60 H60A 120.3 . .
N9 C61 C60 123.7(7) . .
N9 C61 H61A 118.2 . .
C60 C61 H61A 118.2 . .
C67 C62 C63 116.2(7) . .
C67 C62 C54 122.5(7) . .
C63 C62 C54 121.2(7) . .
C64 C63 C62 121.6(9) . .
C64 C63 H63A 119.2 . .
C62 C63 H63A 119.2 . .
C65 C64 C63 121.4(10) . .
C65 C64 H64A 119.3 . .
C63 C64 H64A 119.3 . .
C64 C65 C66 117.9(8) . .
C64 C65 C68 122.0(10) . .
C66 C65 C68 120.1(9) . .
C66 C67 C62 121.7(8) . .
C66 C67 H67A 119.2 . .
C62 C67 H67A 119.2 . .
C67 C66 C65 121.1(8) . .
C67 C66 H66A 119.4 . .
C65 C66 H66A 119.4 . .
C69 C68 C65 178.2(18) . .
C68 C69 H69 180.0 . .

loop_
_geom_bond_atom_site_label_1
_geom_bond_atom_site_label_2
_geom_bond_distance
_geom_bond_site_symmetry_2
Zn1 N9 2.039(6) 2_576
Zn1 N1 2.046(6) .
Zn1 Cl1 2.218(3) .
Zn1 Cl2 2.220(2) .
Zn2 N3 2.040(6) .
Zn2 N4 2.049(6) .
Zn2 Cl3 2.210(2) .
Zn2 Cl4 2.211(2) .
Zn3 N7 2.016(6) .
Zn3 N6 2.061(6) .
Zn3 Cl6 2.217(2) .
Zn3 Cl5 2.219(2) .
N1 C1 1.351(11) .
N1 C5 1.354(10) .
N2 C10 1.336(9) .
N2 C6 1.347(9) .
N3 C15 1.335(10) .
N3 C11 1.345(10) .
C1 C2 1.370(11) .
C1 H1A 0.9500 .
C2 C3 1.404(11) .
C2 H2A 0.9500 .
C3 C4 1.370(11) .
C3 C6 1.501(11) .
C4 C5 1.369(11) .
C4 H4A 0.9500 .
C5 H5A 0.9500 .
C6 C7 1.372(11) .
C7 C8 1.404(11) .
C7 H7A 0.9500 .
C8 C9 1.407(10) .
C8 C16 1.461(11) .
C9 C10 1.398(11) .
C9 H9A 0.9500 .
C10 C13 1.485(10) .
C11 C12 1.382(11) .
C11 H11A 0.9500 .
C12 C13 1.359(11) .
C12 H12A 0.9500 .
C13 C14 1.396(11) .
C14 C15 1.383(10) .
C14 H14A 0.9500 .
C15 H15A 0.9500 .
C16 C21 1.387(12) .
C16 C17 1.399(12) .
C17 C18 1.395(13) .
C17 H17A 0.9500 .
C18 C19 1.379(14) .
C18 H18A 0.9500 .
C19 C20 1.388(14) .
C19 C22 1.440(13) .
C20 C21 1.383(12) .
C20 H20A 0.9500 .
C21 H21A 0.9500 .
C22 C23 1.169(15) .
C23 H23 0.9500 .
N4 C28 1.333(9) .
N4 C24 1.335(10) .
N5 C29 1.337(10) .
N5 C33 1.339(9) .
N6 C34 1.348(10) .
N6 C38 1.348(10) .
C24 C25 1.375(10) .
C24 H24A 0.9500 .
C25 C26 1.392(10) .
C25 H25A 0.9500 .
C26 C27 1.392(10) .
C26 C29 1.489(9) .
C27 C28 1.380(10) .
C27 H27A 0.9500 .
C28 H28A 0.9500 .
C29 C30 1.382(10) .
C30 C31 1.405(10) .
C30 H30A 0.9500 .
C31 C32 1.373(11) .
C31 C39 1.469(11) .
C32 C33 1.391(11) .
C32 H32A 0.9500 .
C33 C36 1.491(10) .
C34 C35 1.391(11) .
C34 H34A 0.9500 .
C35 C36 1.363(11) .
C35 H35A 0.9500 .
C36 C37 1.470(10) .
C37 C38 1.341(11) .
C37 H37A 0.9500 .
C38 H38A 0.9500 .
C39 C40 1.402(11) .
C39 C44 1.405(11) .
C40 C41 1.394(11) .
C40 H40A 0.9500 .
C41 C42 1.388(13) .
C41 H41A 0.9500 .
C42 C43 1.371(13) .
C42 C45 1.454(12) .
C43 C44 1.381(12) .
C43 H43A 0.9500 .
C44 H44A 0.9500 .
C45 C46 1.161(14) .
N7 C47 1.333(10) .
N7 C51 1.334(10) .
N8 C56 1.352(9) .
N8 C52 1.356(9) .
N9 C61 1.305(10) .
N9 C57 1.368(10) .
N9 Zn1 2.039(6) 2_576
C46 H46 0.9500 .
C47 C48 1.371(12) .
C47 H47A 0.9500 .
C48 C49 1.386(11) .
C48 H48A 0.9500 .
C49 C50 1.368(11) .
C49 C52 1.504(10) .
C50 C51 1.391(11) .
C50 H50A 0.9500 .
C51 H51A 0.9500 .
C52 C53 1.367(10) .
C53 C54 1.394(10) .
C53 H53A 0.9500 .
C54 C55 1.402(10) .
C54 C62 1.482(10) .
C55 C56 1.376(10) .
C55 H55A 0.9500 .
C56 C59 1.476(10) .
C57 C58 1.353(12) .
C57 H57A 0.9500 .
C58 C59 1.378(11) .
C58 H58A 0.9500 .
C59 C60 1.398(11) .
C60 C61 1.382(11) .
C60 H60A 0.9500 .
C61 H61A 0.9500 .
C62 C67 1.369(11) .
C62 C63 1.382(12) .
C63 C64 1.371(12) .
C63 H63A 0.9500 .
C64 C65 1.345(14) .
C64 H64A 0.9500 .
C65 C66 1.371(14) .
C65 C68 1.463(13) .
C67 C66 1.367(12) .
C67 H67A 0.9500 .
C66 H66A 0.9500 .
C68 C69 1.136(16) .
C69 H69 0.9500 .
